data_2108553
loop_
_publ_author_name
'Shvanskaya, Larisa'
'Yakubovich, Olga'
'Krikunova, Polina'
'Ovchenkov, Evgeny'
'Vasiliev, Alexander'

_publ_section_title
;
 Chain caesium borophosphates with B:P ratio 1:2: synthesis, structure
 relationships and low-temperature thermodynamic properties
;
_journal_coeditor_code JE5022
_journal_issue 6
_journal_name_full 'Acta Crystallographica Section B'
_journal_page_first
;
;
_journal_paper_doi 10.1107/S2052520619013763
_journal_volume 75
_journal_year 2019
_chemical_formula_moiety 'Cs B1 P2 O6, 2(O H)'
_chemical_formula_sum 'B Cs H2 O8 P2'
_chemical_formula_weight 335.68
_chemical_name_common 'Caesium borophosphate hydroxide'
_chemical_name_systematic
;         
Caesium Borodiphosphate Dihydroxide
;
_space_group_crystal_system monoclinic
_space_group_IT_number 15
_space_group_name_Hall '-I 2ya'
_space_group_name_H-M_alt 'I 1 2/a 1'
_atom_sites_solution_hydrogens difmap
_atom_sites_solution_primary direct
_atom_sites_solution_secondary difmap
_audit_creation_method SHELXL-2014/7
_cell_angle_alpha 90
_cell_angle_beta 90.059(2)
_cell_angle_gamma 90
_cell_formula_units_Z 8
_cell_length_a 13.4002(3)
_cell_length_b 7.4869(2)
_cell_length_c 14.5329(3)
_cell_measurement_reflns_used 4596
_cell_measurement_temperature 293(2)
_cell_measurement_theta_max 31.4990
_cell_measurement_theta_min 3.0440
_cell_volume 1458.03(6)
_computing_cell_refinement
;
CrysAlisPro, Agilent Technologies,
Version 1.171.37.35 (release 13-08-2014 CrysAlis171 .NET)
(compiled Aug 13 2014,18:06:01)
;
_computing_data_collection
;
CrysAlisPro, Agilent Technologies,
Version 1.171.37.35 (release 13-08-2014 CrysAlis171 .NET)
(compiled Aug 13 2014,18:06:01)
;
_computing_data_reduction
;
CrysAlisPro, Agilent Technologies,
Version 1.171.37.35 (release 13-08-2014 CrysAlis171 .NET)
(compiled Aug 13 2014,18:06:01)
;
_computing_molecular_graphics 'DIMOND (Brandenburg, 2006)'
_computing_structure_refinement 'SHELXL-2014/7 (Sheldrick, 2014)'
_computing_structure_solution 'SHELXS-2014/7 (Sheldrick, 2014)'
_diffrn_ambient_temperature 293(2)
_diffrn_detector_area_resol_mean 16.0630
_diffrn_measured_fraction_theta_full 1.000
_diffrn_measured_fraction_theta_max 1.000
_diffrn_measurement_device_type 'Xcalibur, Sapphire3'
_diffrn_measurement_method \w
_diffrn_radiation_type MoK\a
_diffrn_radiation_wavelength 0.71073
_diffrn_reflns_av_R_equivalents 0.0566
_diffrn_reflns_av_unetI/netI 0.0375
_diffrn_reflns_Laue_measured_fraction_full 1.000
_diffrn_reflns_Laue_measured_fraction_max 1.000
_diffrn_reflns_limit_h_max 18
_diffrn_reflns_limit_h_min -18
_diffrn_reflns_limit_k_max 10
_diffrn_reflns_limit_k_min -10
_diffrn_reflns_limit_l_max 20
_diffrn_reflns_limit_l_min -20
_diffrn_reflns_number 13818
_diffrn_reflns_point_group_measured_fraction_full 1.000
_diffrn_reflns_point_group_measured_fraction_max 1.000
_diffrn_reflns_theta_full 25.242
_diffrn_reflns_theta_max 29.997
_diffrn_reflns_theta_min 2.803
_diffrn_source 'Enhance (Mo) X-ray Source'
_exptl_absorpt_coefficient_mu 5.524
_exptl_absorpt_correction_T_max 0.849
_exptl_absorpt_correction_T_min 0.623
_exptl_absorpt_correction_type gaussian
_exptl_absorpt_process_details
;
CrysAlisPro, Agilent Technologies,
Version 1.171.37.35 (release 13-08-2014 CrysAlis171 .NET)
(compiled Aug 13 2014,18:06:01)
Numerical absorption correction based on gaussian integration over
   a multifaceted crystal model
Empirical absorption correction using spherical harmonics,
 implemented in SCALE3 ABSPACK scaling algorithm.
;
_exptl_crystal_colour colourless
_exptl_crystal_density_diffrn 3.058
_exptl_crystal_description column
_exptl_crystal_F_000 1248
_exptl_crystal_size_max 0.149
_exptl_crystal_size_mid 0.043
_exptl_crystal_size_min 0.031
_refine_diff_density_max 0.510
_refine_diff_density_min -1.225
_refine_diff_density_rms 0.175
_refine_ls_extinction_method none
_refine_ls_goodness_of_fit_ref 1.133
_refine_ls_hydrogen_treatment refall
_refine_ls_matrix_type full
_refine_ls_number_parameters 121
_refine_ls_number_reflns 2131
_refine_ls_number_restraints 3
_refine_ls_restrained_S_all 1.133
_refine_ls_R_factor_all 0.0434
_refine_ls_R_factor_gt 0.0344
_refine_ls_shift/su_max 0.001
_refine_ls_shift/su_mean 0.000
_refine_ls_structure_factor_coef Fsqd
_refine_ls_weighting_details 'w=1/[\s^2^(Fo^2^)+(0.0236P)^2^+1.5157P] where P=(Fo^2^+2Fc^2^)/3'
_refine_ls_weighting_scheme calc
_refine_ls_wR_factor_gt 0.0653
_refine_ls_wR_factor_ref 0.0684
_reflns_Friedel_coverage 0.000
_reflns_number_gt 1860
_reflns_number_total 2131
_reflns_threshold_expression 'I > 2\s(I)'
_cod_data_source_file je5022sup1.cif
_cod_data_source_block I
_cod_original_sg_symbol_H-M 'I 2/a'
_cod_original_formula_sum 'B1 Cs1 H2 O8 P2'
_cod_database_code 2108553
_shelx_shelxl_version_number 2014/7
_shelx_space_group_comment
;
The symmetry employed for this shelxl refinement is uniquely defined
by the following loop, which should always be used as a source of
symmetry information in preference to the above space-group names.
They are only intended as comments.
;
_shelx_estimated_absorpt_t_min 0.493
_shelx_estimated_absorpt_t_max 0.847

loop_
_space_group_symop_operation_xyz
'x, y, z'
'-x+1/2, y, -z'
'x+1/2, y+1/2, z+1/2'
'-x+1, y+1/2, -z+1/2'
'-x, -y, -z'
'x-1/2, -y, z'
'-x+1/2, -y+1/2, -z+1/2'
'x, -y+1/2, z+1/2'

loop_
_atom_site_label
_atom_site_type_symbol
_atom_site_fract_x
_atom_site_fract_y
_atom_site_fract_z
_atom_site_U_iso_or_equiv
_atom_site_adp_type
_atom_site_occupancy
_atom_site_site_symmetry_order
_atom_site_calc_flag
_atom_site_refinement_flags_posn
_atom_site_refinement_flags_occupancy
Cs Cs 0.00148(2) 0.78611(3) 0.38132(2) 0.02416(9) Uani 1 1 d . .
P1 P 0.32305(6) 0.79767(12) 0.35589(6) 0.01000(17) Uani 1 1 d . .
P2 P 0.15775(7) 0.27215(12) 0.36445(6) 0.01084(18) Uani 1 1 d . .
O1 O 0.33561(18) 0.6462(3) 0.28353(16) 0.0121(5) Uani 1 1 d . .
O2 O 0.24808(18) 0.3909(3) 0.34164(16) 0.0140(5) Uani 1 1 d . .
O3 O 0.35369(18) 0.3753(3) 0.20954(17) 0.0144(5) Uani 1 1 d . .
O4 O 0.42075(18) 0.8173(3) 0.40622(17) 0.0150(5) Uani 1 1 d . .
O5 O 0.30675(18) 0.9732(3) 0.29941(16) 0.0128(5) Uani 1 1 d . .
O6 O 0.23446(19) 0.7626(3) 0.41701(17) 0.0163(5) Uani 1 1 d D .
O7 O 0.0611(2) 0.3812(3) 0.36044(19) 0.0195(6) Uani 1 1 d D .
O8 O 0.1710(2) 0.1918(4) 0.45877(18) 0.0227(6) Uani 1 1 d D .
B B 0.2801(3) 0.4862(5) 0.2582(3) 0.0105(7) Uani 1 1 d . .
H1 H 0.260(7) 0.760(9) 0.476(3) 0.03(3) Uiso 0.5 1 d D P
H2 H 0.008(3) 0.314(8) 0.382(4) 0.09(3) Uiso 1 1 d D .
H3 H 0.236(3) 0.199(11) 0.478(8) 0.04(3) Uiso 0.5 1 d D P

loop_
_atom_site_aniso_label
_atom_site_aniso_U_11
_atom_site_aniso_U_22
_atom_site_aniso_U_33
_atom_site_aniso_U_23
_atom_site_aniso_U_13
_atom_site_aniso_U_12
Cs 0.02269(14) 0.02400(15) 0.02581(14) 0.00039(10) 0.00152(10) 0.00433(10)
P1 0.0092(4) 0.0115(4) 0.0093(4) -0.0016(3) -0.0013(3) 0.0001(3)
P2 0.0101(4) 0.0110(4) 0.0114(4) -0.0014(3) 0.0009(3) -0.0013(3)
O1 0.0114(12) 0.0087(11) 0.0161(12) -0.0039(9) 0.0014(10) -0.0027(9)
O2 0.0138(12) 0.0144(12) 0.0138(12) 0.0022(9) -0.0014(10) -0.0053(9)
O3 0.0117(12) 0.0125(12) 0.0190(13) -0.0062(10) 0.0005(10) 0.0013(9)
O4 0.0108(12) 0.0171(13) 0.0172(13) -0.0042(9) -0.0059(10) 0.0004(9)
O5 0.0129(12) 0.0092(11) 0.0163(12) 0.0012(9) -0.0046(10) -0.0014(9)
O6 0.0135(13) 0.0247(14) 0.0105(11) -0.0008(10) 0.0023(10) -0.0013(10)
O7 0.0132(13) 0.0131(13) 0.0323(15) -0.0025(11) 0.0065(12) 0.0023(10)
O8 0.0239(15) 0.0301(16) 0.0140(13) 0.0067(11) -0.0004(12) -0.0067(12)
B 0.0104(17) 0.0098(17) 0.0113(17) -0.0006(13) -0.0007(15) 0.0003(14)

loop_
_atom_type_symbol
_atom_type_description
_atom_type_scat_dispersion_real
_atom_type_scat_dispersion_imag
_atom_type_scat_source
O O 0.0106 0.0060 'International Tables Vol C Tables 4.2.6.8 and 6.1.1.4'
P P 0.1023 0.0942 'International Tables Vol C Tables 4.2.6.8 and 6.1.1.4'
B B 0.0013 0.0007 'International Tables Vol C Tables 4.2.6.8 and 6.1.1.4'
Cs Cs -0.3680 2.1192 'International Tables Vol C Tables 4.2.6.8 and 6.1.1.4'
H H 0.0000 0.0000 'International Tables Vol C Tables 4.2.6.8 and 6.1.1.4'

loop_
_geom_angle_atom_site_label_1
_geom_angle_atom_site_label_2
_geom_angle_atom_site_label_3
_geom_angle
_geom_angle_site_symmetry_1
_geom_angle_site_symmetry_3
O7 Cs O6 73.28(7) . .
O7 Cs O4 174.69(7) . 6_575
O6 Cs O4 111.61(6) . 6_575
O7 Cs O4 94.54(7) . 2_556
O6 Cs O4 62.35(6) . 2_556
O4 Cs O4 86.21(6) 6_575 2_556
O7 Cs O1 84.78(6) . 7_565
O6 Cs O1 58.14(6) . 7_565
O4 Cs O1 99.53(6) 6_575 7_565
O4 Cs O1 117.85(6) 2_556 7_565
O7 Cs O8 107.19(7) . 5_566
O6 Cs O8 125.51(7) . 5_566
O4 Cs O8 68.46(7) 6_575 5_566
O4 Cs O8 63.34(7) 2_556 5_566
O1 Cs O8 167.98(7) 7_565 5_566
O7 Cs O5 132.37(6) . 6_575
O6 Cs O5 147.74(6) . 6_575
O4 Cs O5 44.04(6) 6_575 6_575
O4 Cs O5 122.63(6) 2_556 6_575
O1 Cs O5 100.03(6) 7_565 6_575
O8 Cs O5 71.30(6) 5_566 6_575
O7 Cs O3 74.66(6) . 6_565
O6 Cs O3 132.23(6) . 6_565
O4 Cs O3 102.53(6) 6_575 6_565
O4 Cs O3 154.54(6) 2_556 6_565
O1 Cs O3 84.63(6) 7_565 6_565
O8 Cs O3 97.33(6) 5_566 6_565
O5 Cs O3 58.94(6) 6_575 6_565
O7 Cs O3 121.77(6) . 7_565
O6 Cs O3 63.24(6) . 7_565
O4 Cs O3 63.25(6) 6_575 7_565
O4 Cs O3 97.47(6) 2_556 7_565
O1 Cs O3 39.97(6) 7_565 7_565
O8 Cs O3 129.02(6) 5_566 7_565
O5 Cs O3 84.73(6) 6_575 7_565
O3 Cs O3 107.85(4) 6_565 7_565
O7 Cs O7 98.74(6) . 4_455
O6 Cs O7 112.99(6) . 4_455
O4 Cs O7 81.42(6) 6_575 4_455
O4 Cs O7 163.88(6) 2_556 4_455
O1 Cs O7 54.87(6) 7_565 4_455
O8 Cs O7 120.40(6) 5_566 4_455
O5 Cs O7 52.17(6) 6_575 4_455
O3 Cs O7 40.30(6) 6_565 4_455
O3 Cs O7 67.72(6) 7_565 4_455
O7 Cs O2 82.70(6) . 6_565
O6 Cs O2 155.77(6) . 6_565
O4 Cs O2 92.29(6) 6_575 6_565
O4 Cs O2 117.78(6) 2_556 6_565
O1 Cs O2 123.64(5) 7_565 6_565
O8 Cs O2 58.70(6) 5_566 6_565
O5 Cs O2 55.08(5) 6_575 6_565
O3 Cs O2 39.09(5) 6_565 6_565
O3 Cs O2 136.13(5) 7_565 6_565
O7 Cs O2 73.23(6) 4_455 6_565
O7 Cs P1 154.84(5) . 6_575
O6 Cs P1 131.00(5) . 6_575
O4 Cs P1 21.11(4) 6_575 6_575
O4 Cs P1 102.99(5) 2_556 6_575
O1 Cs P1 102.31(4) 7_565 6_575
O8 Cs P1 66.40(5) 5_566 6_575
O5 Cs P1 23.06(4) 6_575 6_575
O3 Cs P1 81.94(4) 6_565 6_575
O3 Cs P1 74.06(4) 7_565 6_575
O7 Cs P1 67.68(4) 4_455 6_575
O2 Cs P1 73.23(4) 6_565 6_575
O4 P1 O6 114.56(15) . .
O4 P1 O1 107.75(14) . .
O6 P1 O1 110.95(14) . .
O4 P1 O5 107.08(14) . .
O6 P1 O5 110.24(15) . .
O1 P1 O5 105.82(14) . .
O4 P1 Cs 49.53(10) . 6_675
O6 P1 Cs 124.08(10) . 6_675
O1 P1 Cs 124.96(10) . 6_675
O5 P1 Cs 57.99(9) . 6_675
O4 P1 Cs 85.79(10) . 7_565
O6 P1 Cs 153.57(10) . 7_565
O1 P1 Cs 43.86(9) . 7_565
O5 P1 Cs 76.93(10) . 7_565
Cs P1 Cs 81.711(17) 6_675 7_565
O8 P2 O7 110.24(17) . .
O8 P2 O2 109.56(14) . .
O7 P2 O2 110.41(15) . .
O8 P2 O3 111.01(15) . 7
O7 P2 O3 105.70(14) . 7
O2 P2 O3 109.86(14) . 7
O8 P2 Cs 148.28(11) . 4_445
O7 P2 Cs 61.39(11) . 4_445
O2 P2 Cs 101.74(9) . 4_445
O3 P2 Cs 51.05(9) 7 4_445
O8 P2 Cs 70.11(11) . 1_545
O7 P2 Cs 92.45(10) . 1_545
O2 P2 Cs 154.77(10) . 1_545
O3 P2 Cs 51.30(10) 7 1_545
Cs P2 Cs 79.445(16) 4_445 1_545
B O1 P1 135.6(2) . .
B O1 Cs 106.39(19) . 7_565
P1 O1 Cs 116.97(11) . 7_565
B O2 P2 133.5(2) . .
B O2 Cs 91.95(18) . 6_665
P2 O2 Cs 118.87(12) . 6_665
B O3 P2 132.1(2) . 7
B O3 Cs 103.75(18) . 6_665
P2 O3 Cs 108.24(11) 7 6_665
B O3 Cs 98.43(18) . 7_565
P2 O3 Cs 108.23(12) 7 7_565
Cs O3 Cs 102.35(6) 6_665 7_565
P1 O4 Cs 109.35(12) . 6_675
P1 O4 Cs 136.76(14) . 2_556
Cs O4 Cs 93.79(6) 6_675 2_556
B O5 P1 125.8(2) 7_565 .
B O5 Cs 134.57(19) 7_565 6_675
P1 O5 Cs 98.94(10) . 6_675
P1 O6 Cs 132.11(13) . .
P1 O6 H1 105(6) . .
Cs O6 H1 121(7) . .
P2 O7 Cs 136.40(14) . .
P2 O7 Cs 97.18(12) . 4_445
Cs O7 Cs 102.74(7) . 4_445
P2 O7 H2 110(4) . .
Cs O7 H2 107(4) . .
Cs O7 H2 93(4) 4_445 .
P2 O8 Cs 122.79(15) . 5_566
P2 O8 H3 111(7) . .
Cs O8 H3 117(7) 5_566 .
O1 B O5 112.3(3) . 7_565
O1 B O3 104.1(3) . .
O5 B O3 112.0(3) 7_565 .
O1 B O2 109.8(3) . .
O5 B O2 109.9(3) 7_565 .
O3 B O2 108.6(3) . .
O1 B Cs 52.88(16) . 7_565
O5 B Cs 101.88(19) 7_565 7_565
O3 B Cs 59.95(16) . 7_565
O2 B Cs 148.1(2) . 7_565

loop_
_geom_bond_atom_site_label_1
_geom_bond_atom_site_label_2
_geom_bond_distance
_geom_bond_site_symmetry_2
Cs O7 3.150(3) .
Cs O6 3.169(3) .
Cs O4 3.181(2) 6_575
Cs O4 3.266(2) 2_556
Cs O1 3.282(2) 7_565
Cs O8 3.283(3) 5_566
Cs O5 3.386(2) 6_575
Cs O3 3.407(2) 6_565
Cs O3 3.456(3) 7_565
Cs O7 3.681(3) 4_455
Cs O2 3.690(2) 6_565
Cs P1 3.9449(9) 6_575
P1 O4 1.506(2) .
P1 O6 1.506(3) .
P1 O1 1.556(2) .
P1 O5 1.564(2) .
P1 Cs 3.9449(9) 6_675
P1 Cs 4.2217(9) 7_565
P2 O8 1.507(3) .
P2 O7 1.532(3) .
P2 O2 1.538(3) .
P2 O3 1.549(2) 7
P2 Cs 4.1599(9) 4_445
P2 Cs 4.2057(9) 1_545
O1 B 1.458(4) .
O1 Cs 3.282(2) 7_565
O2 B 1.471(4) .
O2 Cs 3.690(2) 6_665
O3 B 1.471(4) .
O3 P2 1.549(2) 7
O3 Cs 3.406(2) 6_665
O3 Cs 3.456(2) 7_565
O4 Cs 3.181(2) 6_675
O4 Cs 3.266(2) 2_556
O5 B 1.465(4) 7_565
O5 Cs 3.386(2) 6_675
O6 H1 0.917(10) .
O7 Cs 3.681(3) 4_445
O7 H2 0.923(10) .
O8 Cs 3.283(3) 5_566
O8 H3 0.919(10) .
B O5 1.465(4) 7_565
B Cs 3.949(4) 7_565

loop_
_geom_hbond_atom_site_label_D
_geom_hbond_atom_site_label_H
_geom_hbond_atom_site_label_A
_geom_hbond_distance_DH
_geom_hbond_distance_HA
_geom_hbond_distance_DA
_geom_hbond_angle_DHA
_geom_hbond_site_symmetry_A
O6 H1 O6 0.917(10) 1.56(3) 2.447(5) 161(10) 2_556
O7 H2 O4 0.923(10) 1.572(15) 2.489(4) 172(7) 6_565
O8 H3 O8 0.919(10) 1.55(4) 2.433(6) 160(11) 2_556

_cod_database_fobs_code 2108553
